data_2012423
loop_
_publ_author_name
'Usman, Anwar'
'Razak, Ibrahim Abdul'
'Fun, Hoong-Kun'
'Chantrapromma, Suchada'
'Xue, Jie'
'Xu, Jian-Hua'

_publ_section_title 1,1'-Diacetyl-3-hydroxy-2,2',3,3'-tetrahydro-3,3'-bi(1<i>H</i>-indole)-2,2'-dione
_journal_issue 1
_journal_name_full 'Acta Crystallographica Section C'
_journal_page_first o24
_journal_page_last o25
_journal_paper_doi 10.1107/S0108270101017875
_journal_volume 58
_journal_year 2002
_chemical_formula_moiety 'C20 H16 N2 O5'
_chemical_formula_sum 'C20 H16 N2 O5'
_chemical_formula_weight 364.35
_chemical_melting_point 425
_chemical_name_systematic
;
1,1'-diacetyl-3-hydroxy-1,1',3,3'-tetrahydro-3,3'-bisindole-2,2'-dione
;
_space_group_IT_number 14
_symmetry_cell_setting monoclinic
_symmetry_space_group_name_Hall '-P 2yn'
_symmetry_space_group_name_H-M 'P 1 21/n 1'
_atom_sites_solution_hydrogens geom
_atom_sites_solution_primary direct
_atom_sites_solution_secondary difmap
_audit_creation_method SHELXL-97
_cell_angle_alpha 90.00
_cell_angle_beta 103.4820(10)
_cell_angle_gamma 90.00
_cell_formula_units_Z 4
_cell_length_a 10.24470(10)
_cell_length_b 10.34160(10)
_cell_length_c 16.9848(2)
_cell_measurement_reflns_used 8056
_cell_measurement_temperature 293(2)
_cell_measurement_theta_max 28.30
_cell_measurement_theta_min 2.13
_cell_volume 1749.89(3)
_computing_cell_refinement 'SAINT (Siemens, 1996)'
_computing_data_collection 'SMART (Siemens, 1996)'
_computing_data_reduction SAINT
_computing_molecular_graphics SHELXTL
_computing_publication_material
;
SHELXTL, PARST (Nardelli, 1995) and PLATON (Spek, 1990)
;
_computing_structure_refinement SHELXTL
_computing_structure_solution 'SHELXTL (Sheldrick, 1997)'
_diffrn_ambient_temperature 293(2)
_diffrn_detector_area_resol_mean 8.33
_diffrn_measured_fraction_theta_full .969
_diffrn_measured_fraction_theta_max .969
_diffrn_measurement_device_type
;
Siemens SMART CCD area detector diffractometer
;
_diffrn_measurement_method '\w scans'
_diffrn_radiation_monochromator graphite
_diffrn_radiation_source 'fine-focus sealed tube'
_diffrn_radiation_type MoK\a
_diffrn_radiation_wavelength .71073
_diffrn_reflns_av_R_equivalents .0707
_diffrn_reflns_av_sigmaI/netI .0861
_diffrn_reflns_limit_h_max 13
_diffrn_reflns_limit_h_min -13
_diffrn_reflns_limit_k_max 10
_diffrn_reflns_limit_k_min -13
_diffrn_reflns_limit_l_max 22
_diffrn_reflns_limit_l_min -22
_diffrn_reflns_number 11650
_diffrn_reflns_theta_full 28.23
_diffrn_reflns_theta_max 28.23
_diffrn_reflns_theta_min 2.13
_diffrn_standards_decay_% 0
_diffrn_standards_interval_count none
_diffrn_standards_number 0
_exptl_absorpt_coefficient_mu .101
_exptl_absorpt_correction_T_max .9684
_exptl_absorpt_correction_T_min .9607
_exptl_absorpt_correction_type empirical
_exptl_absorpt_process_details 'SADABS (Sheldrick, 1996)'
_exptl_crystal_colour colourless
_exptl_crystal_density_diffrn 1.383
_exptl_crystal_density_method 'not measured'
_exptl_crystal_description block
_exptl_crystal_F_000 760
_exptl_crystal_size_max .40
_exptl_crystal_size_mid .36
_exptl_crystal_size_min .32
_refine_diff_density_max .211
_refine_diff_density_min -.300
_refine_ls_extinction_method none
_refine_ls_goodness_of_fit_ref .920
_refine_ls_hydrogen_treatment constr
_refine_ls_matrix_type full
_refine_ls_number_parameters 246
_refine_ls_number_reflns 4186
_refine_ls_number_restraints 0
_refine_ls_restrained_S_all .920
_refine_ls_R_factor_all .0721
_refine_ls_R_factor_gt .0529
_refine_ls_shift/su_max .000
_refine_ls_shift/su_mean .000
_refine_ls_structure_factor_coef Fsqd
_refine_ls_weighting_details 'calc w=1/[\s^2^(Fo^2^)+(0.0647P)^2^] where P=(Fo^2^+2Fc^2^)/3'
_refine_ls_weighting_scheme calc
_refine_ls_wR_factor_gt .1297
_refine_ls_wR_factor_ref .1380
_reflns_number_gt 2872
_reflns_number_total 4186
_reflns_threshold_expression 'I > 2\s(I)'
_cod_data_source_file da1206.cif
_cod_data_source_block I
_cod_depositor_comments
;
The following automatic conversions were performed:
'_symmetry_cell_setting' value 'Monoclinic' changed to 'monoclinic'
according to '/home/saulius/struct/CIF-dictionaries/cif_core.dic'
dictionary named 'cif_core.dic' version 2.4.1 from 2010-06-29.

Automatic conversion script
Id: cif_fix_enum 1527 2010-12-29 10:47:43Z saulius 

The following automatic conversions were performed:

'_chemical_melting_point' value '425K' was changed to '425' - the
value should be numeric and without a unit designator.

Automatic conversion script
Id: cif_fix_values 1646 2011-03-28 12:23:43Z adriana 

The following automatic conversions were performed:

'_chemical_melting_point' value '425K' was changed to '425' - the
value should be numeric and without a unit
designator.

'_symmetry_cell_setting' value 'Monoclinic' changed to
'monoclinic' according to
/home/saulius/struct/CIF-dictionaries/cif_core.dic dictionary named
'cif_core.dic' version 2.4.1 from 2010-06-29.

Automatic conversion script
Id: cif_fix_values 1715 2011-07-08 13:25:40Z adriana 
;
_cod_original_sg_symbol_H-M 'P 21/n'
_cod_database_code 2012423
_cod_database_fobs_code 2012423

loop_
_symmetry_equiv_pos_as_xyz
'x, y, z'
'-x+1/2, y+1/2, -z+1/2'
'-x, -y, -z'
'x-1/2, -y-1/2, z-1/2'

loop_
_atom_site_label
_atom_site_fract_x
_atom_site_fract_y
_atom_site_fract_z
_atom_site_U_iso_or_equiv
_atom_site_adp_type
_atom_site_calc_flag
_atom_site_refinement_flags
_atom_site_occupancy
_atom_site_disorder_assembly
_atom_site_disorder_group
_atom_site_type_symbol
O1 .31295(14) .52762(14) -.03210(8) .0632(4) Uani d . 1 . . O
O2 .60067(11) .80810(12) .05176(6) .0452(3) Uani d . 1 . . O
O3 .72325(12) 1.08574(12) .01751(8) .0500(3) Uani d . 1 . . O
O4 1.06736(12) .88071(13) .12001(7) .0539(4) Uani d . 1 . . O
O5 .67471(11) 1.01219(12) -.15358(7) .0441(3) Uani d . 1 . . O
H5A .7488 1.0421 -.1537 .066 Uiso calc R 1 . . H
N1 .87171(12) .91177(13) .02826(7) .0334(3) Uani d . 1 . . N
N2 .43969(12) .70124(12) -.04652(7) .0316(3) Uani d . 1 . . N
C1 .77762(14) .80929(15) -.09308(9) .0344(3) Uani d . 1 . . C
C2 .76833(18) .71839(18) -.15415(11) .0478(4) Uani d . 1 . . C
H2A .6980 .7210 -.2000 .057 Uiso calc R 1 . . H
C3 .8667(2) .6231(2) -.14517(12) .0579(5) Uani d . 1 . . C
H3A .8625 .5613 -.1854 .069 Uiso calc R 1 . . H
C4 .97040(19) .61993(19) -.07692(12) .0557(5) Uani d . 1 . . C
H4A 1.0351 .5554 -.0720 .067 Uiso calc R 1 . . H
C5 .98113(17) .71046(18) -.01507(11) .0467(4) Uani d . 1 . . C
H5B 1.0513 .7072 .0308 .056 Uiso calc R 1 . . H
C6 .88320(14) .80589(15) -.02442(9) .0340(3) Uani d . 1 . . C
C7 .75740(14) .98635(16) -.00787(9) .0334(3) Uani d . 1 . . C
C8 .68700(14) .92212(15) -.08918(9) .0316(3) Uani d . 1 . . C
C9 .54206(14) .88879(14) -.08615(8) .0296(3) Uani d . 1 . . C
H9A .4987 .9698 -.0766 .036 Uiso calc R 1 . . H
C10 .53475(14) .79807(15) -.01683(9) .0314(3) Uani d . 1 . . C
C11 .38959(14) .71884(14) -.13248(8) .0309(3) Uani d . 1 . . C
C12 .29013(17) .64997(16) -.18539(10) .0433(4) Uani d . 1 . . C
H12A .2488 .5789 -.1680 .052 Uiso calc R 1 . . H
C13 .25490(18) .69128(18) -.26512(10) .0485(5) Uani d . 1 . . C
H13A .1874 .6476 -.3015 .058 Uiso calc R 1 . . H
C14 .31670(18) .79519(17) -.29239(10) .0450(4) Uani d . 1 . . C
H14A .2919 .8194 -.3466 .054 Uiso calc R 1 . . H
C15 .41626(15) .86367(17) -.23860(9) .0379(4) Uani d . 1 . . C
H15A .4582 .9341 -.2563 .045 Uiso calc R 1 . . H
C16 .45174(14) .82509(14) -.15827(8) .0299(3) Uani d . 1 . . C
C17 .96249(15) .94156(17) .10180(9) .0395(4) Uani d . 1 . . C
C18 .92867(19) 1.0452(2) .15434(11) .0551(5) Uani d . 1 . . C
H18A .8390 1.0324 .1609 .083 Uiso calc R 1 . . H
H18B .9346 1.1279 .1297 .083 Uiso calc R 1 . . H
H18C .9905 1.0423 .2063 .083 Uiso calc R 1 . . H
C19 .38605(17) .61266(17) .00105(10) .0412(4) Uani d . 1 . . C
C20 .4213(2) .6294(2) .09094(11) .0610(6) Uani d . 1 . . C
H20A .4045 .7172 .1041 .091 Uiso calc R 1 . . H
H20B .5146 .6097 .1117 .091 Uiso calc R 1 . . H
H20C .3676 .5722 .1148 .091 Uiso calc R 1 . . H

loop_
_atom_site_aniso_label
_atom_site_aniso_U_11
_atom_site_aniso_U_22
_atom_site_aniso_U_33
_atom_site_aniso_U_12
_atom_site_aniso_U_13
_atom_site_aniso_U_23
O1 .0673(9) .0564(9) .0606(9) -.0230(7) .0041(7) .0072(7)
O2 .0399(6) .0632(8) .0259(5) -.0066(5) -.0059(5) .0002(5)
O3 .0392(7) .0468(7) .0579(8) .0062(5) -.0010(6) -.0190(6)
O4 .0328(6) .0674(9) .0526(8) -.0023(6) -.0082(5) .0069(6)
O5 .0340(6) .0529(7) .0414(6) -.0044(5) .0007(5) .0127(5)
N1 .0236(6) .0413(7) .0325(6) -.0009(5) .0004(5) .0001(6)
N2 .0312(6) .0311(7) .0289(6) .0012(5) -.0002(5) .0016(5)
C1 .0279(7) .0410(9) .0344(8) .0010(6) .0076(6) -.0007(7)
C2 .0424(9) .0579(12) .0427(9) .0038(8) .0093(8) -.0128(8)
C3 .0585(12) .0559(12) .0630(12) .0088(9) .0218(10) -.0179(10)
C4 .0509(11) .0476(11) .0714(14) .0156(8) .0195(10) -.0003(10)
C5 .0373(9) .0469(10) .0538(10) .0098(7) .0067(8) .0074(8)
C6 .0289(7) .0368(9) .0364(8) .0013(6) .0076(6) .0028(7)
C7 .0233(7) .0383(9) .0365(8) -.0014(6) .0026(6) -.0025(7)
C8 .0269(7) .0358(8) .0298(7) .0003(6) .0021(6) .0001(6)
C9 .0245(7) .0342(8) .0272(7) .0012(6) .0001(5) -.0022(6)
C10 .0254(7) .0376(8) .0288(7) .0025(6) .0016(6) -.0028(6)
C11 .0305(7) .0303(8) .0278(7) .0053(6) -.0016(6) -.0026(6)
C12 .0472(9) .0349(9) .0399(9) -.0046(7) -.0058(7) -.0024(7)
C13 .0518(10) .0456(10) .0369(9) -.0033(8) -.0128(8) -.0083(8)
C14 .0479(10) .0519(11) .0275(8) .0068(8) -.0068(7) -.0019(7)
C15 .0356(8) .0439(9) .0306(8) .0021(7) .0003(6) .0029(7)
C16 .0248(6) .0341(8) .0276(7) .0048(6) -.0005(5) -.0028(6)
C17 .0289(8) .0520(10) .0346(8) -.0116(7) .0008(6) .0079(7)
C18 .0536(11) .0696(13) .0369(9) -.0121(10) .0001(8) -.0082(9)
C19 .0369(8) .0412(9) .0436(9) .0020(7) .0055(7) .0077(7)
C20 .0693(13) .0724(14) .0420(10) -.0116(11) .0148(9) .0107(10)

loop_
_atom_type_symbol
_atom_type_description
_atom_type_scat_dispersion_real
_atom_type_scat_dispersion_imag
_atom_type_scat_source
C C .0033 .0016 'International Tables Vol C Tables 4.2.6.8 and 6.1.1.4'
H H .0000 .0000 'International Tables Vol C Tables 4.2.6.8 and 6.1.1.4'
N N .0061 .0033 'International Tables Vol C Tables 4.2.6.8 and 6.1.1.4'
O O .0106 .0060 'International Tables Vol C Tables 4.2.6.8 and 6.1.1.4'

loop_
_geom_angle_atom_site_label_1
_geom_angle_atom_site_label_2
_geom_angle_atom_site_label_3
_geom_angle
_geom_angle_publ_flag
C8 O5 H5A 109.5 ?
C17 N1 C7 125.03(14) ?
C17 N1 C6 125.94(13) ?
C7 N1 C6 108.95(12) yes
C10 N2 C19 125.83(13) ?
C10 N2 C11 109.06(12) yes
C19 N2 C11 124.48(13) ?
C2 C1 C6 120.89(14) ?
C2 C1 C8 128.63(14) ?
C6 C1 C8 110.47(13) ?
C1 C2 C3 118.44(17) ?
C1 C2 H2A 120.8 ?
C3 C2 H2A 120.8 ?
C4 C3 C2 120.35(17) ?
C4 C3 H3A 119.8 ?
C2 C3 H3A 119.8 ?
C3 C4 C5 121.91(17) ?
C3 C4 H4A 119.0 ?
C5 C4 H4A 119.0 ?
C6 C5 C4 117.61(16) ?
C6 C5 H5B 121.2 ?
C4 C5 H5B 121.2 ?
C5 C6 C1 120.81(15) ?
C5 C6 N1 129.20(15) ?
C1 C6 N1 109.98(13) ?
O3 C7 N1 126.33(14) ?
O3 C7 C8 125.01(14) ?
N1 C7 C8 108.57(13) ?
O5 C8 C1 114.85(12) ?
O5 C8 C9 105.08(11) ?
C1 C8 C9 116.05(13) yes
O5 C8 C7 110.15(12) yes
C1 C8 C7 102.01(12) ?
C9 C8 C7 108.59(11) ?
C16 C9 C10 103.19(12) ?
C16 C9 C8 119.13(12) ?
C10 C9 C8 112.74(11) ?
C16 C9 H9A 107.0 ?
C10 C9 H9A 107.0 ?
C8 C9 H9A 107.0 ?
O2 C10 N2 126.31(14) ?
O2 C10 C9 125.22(13) ?
N2 C10 C9 108.47(12) ?
C12 C11 C16 121.49(14) ?
C12 C11 N2 128.70(15) ?
C16 C11 N2 109.73(12) ?
C13 C12 C11 117.34(16) ?
C13 C12 H12A 121.3 ?
C11 C12 H12A 121.3 ?
C14 C13 C12 122.18(15) ?
C14 C13 H13A 118.9 ?
C12 C13 H13A 118.9 ?
C13 C14 C15 119.89(15) ?
C13 C14 H14A 120.1 ?
C15 C14 H14A 120.1 ?
C16 C15 C14 118.87(16) ?
C16 C15 H15A 120.6 ?
C14 C15 H15A 120.6 ?
C15 C16 C11 120.20(13) ?
C15 C16 C9 130.23(14) ?
C11 C16 C9 109.24(12) ?
O4 C17 N1 118.21(16) ?
O4 C17 C18 122.28(15) ?
N1 C17 C18 119.51(15) ?
C17 C18 H18A 109.5 ?
C17 C18 H18B 109.5 ?
H18A C18 H18B 109.5 ?
C17 C18 H18C 109.5 ?
H18A C18 H18C 109.5 ?
H18B C18 H18C 109.5 ?
O1 C19 N2 119.16(15) ?
O1 C19 C20 122.50(17) ?
N2 C19 C20 118.34(15) ?
C19 C20 H20A 109.5 ?
C19 C20 H20B 109.5 ?
H20A C20 H20B 109.5 ?
C19 C20 H20C 109.5 ?
H20A C20 H20C 109.5 ?
H20B C20 H20C 109.5 ?

loop_
_geom_bond_atom_site_label_1
_geom_bond_atom_site_label_2
_geom_bond_site_symmetry_2
_geom_bond_distance
_geom_bond_publ_flag
O1 C19 . 1.206(2) ?
O2 C10 . 1.2072(16) yes
O3 C7 . 1.1978(19) yes
O4 C17 . 1.221(2) ?
O5 C8 . 1.4197(18) yes
O5 H5A . .8200 ?
N1 C17 . 1.4065(19) ?
N1 C7 . 1.4169(19) yes
N1 C6 . 1.436(2) yes
N2 C10 . 1.4059(19) yes
N2 C19 . 1.414(2) ?
N2 C11 . 1.4419(18) yes
C1 C2 . 1.387(2) ?
C1 C6 . 1.394(2) yes
C1 C8 . 1.502(2) yes
C2 C3 . 1.393(3) ?
C2 H2A . .9300 ?
C3 C4 . 1.378(3) ?
C3 H3A . .9300 ?
C4 C5 . 1.392(3) ?
C4 H4A . .9300 ?
C5 C6 . 1.390(2) ?
C5 H5B . .9300 ?
C7 C8 . 1.551(2) yes
C8 C9 . 1.537(2) yes
C9 C16 . 1.5040(19) yes
C9 C10 . 1.521(2) yes
C9 H9A . .9800 ?
C11 C12 . 1.388(2) ?
C11 C16 . 1.391(2) ?
C12 C13 . 1.385(2) ?
C12 H12A . .9300 ?
C13 C14 . 1.381(3) ?
C13 H13A . .9300 ?
C14 C15 . 1.394(2) ?
C14 H14A . .9300 ?
C15 C16 . 1.386(2) ?
C15 H15A . .9300 ?
C17 C18 . 1.487(3) ?
C18 H18A . .9600 ?
C18 H18B . .9600 ?
C18 H18C . .9600 ?
C19 C20 . 1.495(2) ?
C20 H20A . .9600 ?
C20 H20B . .9600 ?
C20 H20C . .9600 ?

loop_
_geom_hbond_atom_site_label_D
_geom_hbond_atom_site_label_H
_geom_hbond_atom_site_label_A
_geom_hbond_site_symmetry_A
_geom_hbond_distance_DH
_geom_hbond_distance_HA
_geom_hbond_distance_DA
_geom_hbond_angle_DHA
_geom_hbond_publ_flag
O5 H5A O4 3_775 .82 2.0023 2.799(2) 164 yes
C9 H9A O2 3_675 .98 2.5865 3.564(2) 176 yes
C13 H13A O2 4_575 .93 2.4857 3.143(2) 128 yes

loop_
_geom_torsion_atom_site_label_1
_geom_torsion_atom_site_label_2
_geom_torsion_atom_site_label_3
_geom_torsion_atom_site_label_4
_geom_torsion
_geom_torsion_publ_flag
C6 C1 C2 C3 .3(2) ?
C8 C1 C2 C3 178.55(16) ?
C1 C2 C3 C4 .1(3) ?
C2 C3 C4 C5 -.1(3) ?
C3 C4 C5 C6 -.3(3) ?
C4 C5 C6 C1 .6(2) ?
C4 C5 C6 N1 -178.31(15) ?
C2 C1 C6 C5 -.6(2) ?
C8 C1 C6 C5 -179.21(14) ?
C2 C1 C6 N1 178.49(14) ?
C8 C1 C6 N1 -.08(17) ?
C17 N1 C6 C5 1.2(2) ?
C7 N1 C6 C5 178.06(16) ?
C17 N1 C6 C1 -177.84(13) ?
C7 N1 C6 C1 -.97(17) ?
C17 N1 C7 O3 1.7(3) ?
C6 N1 C7 O3 -175.16(16) ?
C17 N1 C7 C8 178.49(13) ?
C6 N1 C7 C8 1.59(16) ?
C2 C1 C8 O5 -58.3(2) ?
C6 C1 C8 O5 120.10(14) ?
C2 C1 C8 C9 64.7(2) ?
C6 C1 C8 C9 -116.85(14) ?
C2 C1 C8 C7 -177.45(16) ?
C6 C1 C8 C7 .98(16) ?
O3 C7 C8 O5 52.9(2) ?
N1 C7 C8 O5 -123.94(13) ?
O3 C7 C8 C1 175.25(16) ?
N1 C7 C8 C1 -1.55(15) ?
O3 C7 C8 C9 -61.7(2) ?
N1 C7 C8 C9 121.49(13) ?
O5 C8 C9 C16 62.16(16) ?
C1 C8 C9 C16 -65.88(17) yes
C7 C8 C9 C16 179.99(12) ?
O5 C8 C9 C10 -176.72(12) ?
C1 C8 C9 C10 55.25(16) ?
C7 C8 C9 C10 -58.88(16) ?
C19 N2 C10 O2 12.5(2) ?
C11 N2 C10 O2 -176.31(14) ?
C19 N2 C10 C9 -167.92(13) ?
C11 N2 C10 C9 3.25(16) ?
C16 C9 C10 O2 174.33(14) ?
C8 C9 C10 O2 44.5(2) ?
C16 C9 C10 N2 -5.24(15) ?
C8 C9 C10 N2 -135.07(13) ?
C10 N2 C11 C12 -176.41(16) ?
C19 N2 C11 C12 -5.1(2) ?
C10 N2 C11 C16 .31(16) ?
C19 N2 C11 C16 171.63(13) ?
C16 C11 C12 C13 -.1(2) ?
N2 C11 C12 C13 176.32(15) ?
C11 C12 C13 C14 1.1(3) ?
C12 C13 C14 C15 -1.3(3) ?
C13 C14 C15 C16 .3(2) ?
C14 C15 C16 C11 .7(2) ?
C14 C15 C16 C9 -171.93(15) ?
C12 C11 C16 C15 -.9(2) ?
N2 C11 C16 C15 -177.85(13) ?
C12 C11 C16 C9 173.20(14) ?
N2 C11 C16 C9 -3.79(16) ?
C10 C9 C16 C15 178.73(15) ?
C8 C9 C16 C15 -55.4(2) ?
C10 C9 C16 C11 5.46(15) ?
C8 C9 C16 C11 131.28(14) ?
C7 N1 C17 O4 -169.04(14) ?
C6 N1 C17 O4 7.3(2) ?
C7 N1 C17 C18 10.7(2) ?
C6 N1 C17 C18 -172.87(14) ?
C10 N2 C19 O1 -174.21(15) ?
C11 N2 C19 O1 15.9(2) ?
C10 N2 C19 C20 6.5(2) ?
C11 N2 C19 C20 -163.35(16) ?

loop_
_cod_related_entry_id
_cod_related_entry_database
_cod_related_entry_code
1 ChemSpider 21107378
